data_7204461
loop_
_publ_author_name
'Conway, Stuart J.'
'Miller, Jacqueline C.'
'Bond, Andrew D.'
'Clark, Barry P.'
'Jane, David E.'

_publ_section_title
;
 Synthesis and biological evaluation of phospholane and
 dihydrophosphole analogues of the glutamate receptor agonist
 AP4Electronic supplementry information (ESI) available: mode of
 epoxide ring-opening and experimental data for 2 and 3. See
 http://www.rsc.org/suppdata/p1/b2/b204891d/
;
_journal_issue 14
_journal_name_full 'Journal of the Chemical Society, Perkin Transactions 1'
_journal_page_first 1625
_journal_paper_doi 10.1039/b204891d
_journal_year 2002
_chemical_formula_moiety 'C10 H20 N O2 P'
_chemical_formula_sum 'C10 H20 N O2 P'
_chemical_formula_weight 217.24
_chemical_name_systematic
;
1-(diisopropylamino)-3,4-epoxy-1-oxophospholane
;
_space_group_IT_number 14
_symmetry_cell_setting monoclinic
_symmetry_space_group_name_Hall '-P 2ybc'
_symmetry_space_group_name_H-M 'P 1 21/c 1'
_atom_sites_solution_hydrogens geom
_atom_sites_solution_primary direct
_atom_sites_solution_secondary difmap
_cell_angle_alpha 90.00
_cell_angle_beta 90.762(2)
_cell_angle_gamma 90.00
_cell_formula_units_Z 4
_cell_length_a 6.3138(3)
_cell_length_b 7.7287(3)
_cell_length_c 24.0590(12)
_cell_measurement_reflns_used 15536
_cell_measurement_temperature 180(2)
_cell_measurement_theta_max 27.48
_cell_measurement_theta_min 1.00
_cell_volume 1173.91(9)
_computing_cell_refinement 'HKL Scalepack (Otwinowski & Minor 1997)'
_computing_data_collection 'Collect (Nonius B.V. 1998)'
_computing_data_reduction
;
HKL Denzo and Scalepack (Otwinowski & Minor 
1997)
;
_computing_molecular_graphics 'XP (Sheldrick 1993)'
_computing_publication_material 'SHELXL-97 (Sheldrick 1997)'
_computing_structure_refinement 'SHELXL-97 (Sheldrick 1997)'
_computing_structure_solution 'SIR-92 (Altomare et al. 1994)'
_diffrn_ambient_temperature 180(2)
_diffrn_measured_fraction_theta_full 0.979
_diffrn_measured_fraction_theta_max 0.979
_diffrn_measurement_device_type 'Nonius KappaCCD'
_diffrn_measurement_method 'Thin slice \w and \f scans'
_diffrn_radiation_monochromator graphite
_diffrn_radiation_source 'fine-focus sealed tube'
_diffrn_radiation_type MoK\a
_diffrn_radiation_wavelength 0.7107
_diffrn_reflns_av_R_equivalents 0.0416
_diffrn_reflns_av_sigmaI/netI 0.0654
_diffrn_reflns_limit_h_max 8
_diffrn_reflns_limit_h_min -8
_diffrn_reflns_limit_k_max 9
_diffrn_reflns_limit_k_min -9
_diffrn_reflns_limit_l_max 31
_diffrn_reflns_limit_l_min -31
_diffrn_reflns_number 6063
_diffrn_reflns_theta_full 27.45
_diffrn_reflns_theta_max 27.45
_diffrn_reflns_theta_min 3.62
_diffrn_standards_number 0
_exptl_absorpt_coefficient_mu 0.212
_exptl_absorpt_correction_T_max 0.984
_exptl_absorpt_correction_T_min 0.935
_exptl_absorpt_correction_type multi-scan
_exptl_absorpt_process_details 'Sortav Blessing (1995)'
_exptl_crystal_colour colourless
_exptl_crystal_density_diffrn 1.229
_exptl_crystal_density_method 'not measured'
_exptl_crystal_description lath
_exptl_crystal_F_000 472
_exptl_crystal_size_max 0.58
_exptl_crystal_size_mid 0.12
_exptl_crystal_size_min 0.08
_refine_diff_density_max 0.232
_refine_diff_density_min -0.393
_refine_diff_density_rms 0.057
_refine_ls_extinction_method none
_refine_ls_goodness_of_fit_ref 1.063
_refine_ls_hydrogen_treatment constr
_refine_ls_matrix_type full
_refine_ls_number_parameters 131
_refine_ls_number_reflns 2622
_refine_ls_number_restraints 0
_refine_ls_restrained_S_all 1.063
_refine_ls_R_factor_all 0.0701
_refine_ls_R_factor_gt 0.0428
_refine_ls_shift/su_max 0.000
_refine_ls_shift/su_mean 0.000
_refine_ls_structure_factor_coef Fsqd
_refine_ls_weighting_details
;
calc w=1/[\s^2^(Fo^2^)+(0.0532P)^2^+0.0000P] where
P=(Fo^2^+2Fc^2^)/3
;
_refine_ls_weighting_scheme calc
_refine_ls_wR_factor_gt 0.1037
_refine_ls_wR_factor_ref 0.1128
_reflns_number_gt 1884
_reflns_number_total 2622
_reflns_threshold_expression I>2\s(I)
_cod_data_source_file b204891d.txt
_cod_data_source_block ab0203
_cod_original_sg_symbol_H-M P21/c
_cod_database_code 7204461

loop_
_symmetry_equiv_pos_as_xyz
'x, y, z'
'-x, y+1/2, -z+1/2'
'-x, -y, -z'
'x, -y-1/2, z-1/2'

loop_
_atom_site_label
_atom_site_type_symbol
_atom_site_fract_x
_atom_site_fract_y
_atom_site_fract_z
_atom_site_U_iso_or_equiv
_atom_site_adp_type
_atom_site_occupancy
_atom_site_symmetry_multiplicity
_atom_site_calc_flag
_atom_site_refinement_flags
_atom_site_disorder_assembly
_atom_site_disorder_group
P1 P 0.73249(7) 0.25304(5) 0.328685(18) 0.02421(16) Uani 1 1 d . . .
O1 O 0.8389(2) 0.30965(16) 0.21133(5) 0.0346(3) Uani 1 1 d . . .
O2 O 0.6888(2) 0.43874(14) 0.33780(5) 0.0322(3) Uani 1 1 d . . .
N1 N 0.7002(3) 0.13561(17) 0.38488(6) 0.0280(4) Uani 1 1 d . . .
C2 C 0.5815(3) 0.1595(2) 0.27040(7) 0.0294(4) Uani 1 1 d . . .
H2B H 0.5276 0.0433 0.2802 0.035 Uiso 1 1 calc R . .
H2C H 0.4600 0.2345 0.2602 0.035 Uiso 1 1 calc R . .
C3 C 0.7344(3) 0.1478(2) 0.22329(8) 0.0306(5) Uani 1 1 d . . .
H3A H 0.7006 0.0678 0.1917 0.037 Uiso 1 1 calc R . .
C4 C 0.9575(3) 0.1736(2) 0.23929(7) 0.0301(4) Uani 1 1 d . . .
H4A H 1.0691 0.1105 0.2182 0.036 Uiso 1 1 calc R . .
C5 C 0.9933(3) 0.2072(2) 0.30016(7) 0.0263(4) Uani 1 1 d . . .
H5A H 1.0892 0.3072 0.3057 0.032 Uiso 1 1 calc R . .
H5B H 1.0569 0.1046 0.3185 0.032 Uiso 1 1 calc R . .
C6 C 0.6335(3) 0.2082(2) 0.43884(7) 0.0292(4) Uani 1 1 d . . .
H6A H 0.6294 0.1094 0.4656 0.035 Uiso 1 1 calc R . .
C7 C 0.4099(3) 0.2822(3) 0.43584(9) 0.0425(5) Uani 1 1 d . . .
H7A H 0.3121 0.1936 0.4217 0.064 Uiso 1 1 calc R . .
H7B H 0.4073 0.3824 0.4109 0.064 Uiso 1 1 calc R . .
H7C H 0.3665 0.3182 0.4731 0.064 Uiso 1 1 calc R . .
C8 C 0.7900(4) 0.3376(3) 0.46242(8) 0.0418(5) Uani 1 1 d . . .
H8A H 0.9326 0.2875 0.4622 0.063 Uiso 1 1 calc R . .
H8B H 0.7516 0.3664 0.5006 0.063 Uiso 1 1 calc R . .
H8C H 0.7875 0.4428 0.4397 0.063 Uiso 1 1 calc R . .
C9 C 0.7358(3) -0.0548(2) 0.38205(8) 0.0281(4) Uani 1 1 d . . .
H9A H 0.7767 -0.0813 0.3429 0.034 Uiso 1 1 calc R . .
C10 C 0.9199(3) -0.1133(2) 0.41914(9) 0.0378(5) Uani 1 1 d . . .
H10A H 1.0461 -0.0449 0.4106 0.057 Uiso 1 1 calc R . .
H10B H 0.9489 -0.2360 0.4124 0.057 Uiso 1 1 calc R . .
H10C H 0.8830 -0.0965 0.4582 0.057 Uiso 1 1 calc R . .
C11 C 0.5355(3) -0.1576(2) 0.39326(8) 0.0351(5) Uani 1 1 d . . .
H11A H 0.4217 -0.1181 0.3682 0.053 Uiso 1 1 calc R . .
H11B H 0.4933 -0.1400 0.4319 0.053 Uiso 1 1 calc R . .
H11C H 0.5624 -0.2808 0.3869 0.053 Uiso 1 1 calc R . .

loop_
_atom_site_aniso_label
_atom_site_aniso_U_11
_atom_site_aniso_U_22
_atom_site_aniso_U_33
_atom_site_aniso_U_23
_atom_site_aniso_U_13
_atom_site_aniso_U_12
P1 0.0274(3) 0.0194(3) 0.0260(2) 0.00187(19) 0.00401(19) 0.0022(2)
O1 0.0444(9) 0.0277(7) 0.0318(7) 0.0073(6) 0.0032(6) -0.0026(6)
O2 0.0423(8) 0.0211(7) 0.0335(7) 0.0018(5) 0.0076(6) 0.0059(6)
N1 0.0423(10) 0.0174(8) 0.0244(8) -0.0004(6) 0.0082(7) 0.0040(7)
C2 0.0277(11) 0.0272(10) 0.0333(10) 0.0037(8) -0.0017(8) -0.0006(8)
C3 0.0409(12) 0.0222(10) 0.0286(10) 0.0010(8) 0.0006(9) -0.0028(8)
C4 0.0355(12) 0.0224(10) 0.0323(10) 0.0017(8) 0.0061(8) 0.0047(8)
C5 0.0264(10) 0.0230(9) 0.0297(9) 0.0004(8) 0.0022(8) 0.0004(7)
C6 0.0370(12) 0.0266(10) 0.0243(9) -0.0010(8) 0.0065(8) 0.0016(8)
C7 0.0371(13) 0.0455(12) 0.0451(12) -0.0052(10) 0.0127(10) 0.0043(10)
C8 0.0507(14) 0.0385(13) 0.0361(11) -0.0063(10) -0.0044(10) -0.0007(10)
C9 0.0344(11) 0.0209(10) 0.0292(9) -0.0003(8) 0.0054(8) 0.0034(8)
C10 0.0391(13) 0.0297(11) 0.0447(12) 0.0047(9) 0.0010(10) 0.0048(9)
C11 0.0396(13) 0.0259(11) 0.0400(11) -0.0010(9) 0.0001(9) -0.0033(9)

loop_
_atom_type_symbol
_atom_type_description
_atom_type_scat_dispersion_real
_atom_type_scat_dispersion_imag
_atom_type_scat_source
C C 0.0033 0.0016
;
International Tables Vol C Tables 4.2.6.8 
and 6.1.1.4
;
H H 0.0000 0.0000
;
International Tables Vol C Tables 4.2.6.8 
and 6.1.1.4
;
N N 0.0061 0.0033
;
International Tables Vol C Tables 4.2.6.8 
and 6.1.1.4
;
O O 0.0106 0.0060
;
International Tables Vol C Tables 4.2.6.8 
and 6.1.1.4
;
P P 0.1023 0.0942
;
International Tables Vol C Tables 4.2.6.8 
and 6.1.1.4
;

loop_
_geom_angle_atom_site_label_1
_geom_angle_atom_site_label_2
_geom_angle_atom_site_label_3
_geom_angle
_geom_angle_site_symmetry_1
_geom_angle_site_symmetry_3
_geom_angle_publ_flag
O2 P1 N1 112.87(7) . . ?
O2 P1 C5 114.52(8) . . ?
N1 P1 C5 108.92(8) . . ?
O2 P1 C2 113.58(8) . . ?
N1 P1 C2 110.04(8) . . ?
C5 P1 C2 95.63(8) . . ?
C3 O1 C4 60.95(11) . . ?
C6 N1 C9 117.33(13) . . ?
C6 N1 P1 123.50(11) . . ?
C9 N1 P1 119.16(11) . . ?
C3 C2 P1 105.56(13) . . ?
C3 C2 H2B 110.6 . . ?
P1 C2 H2B 110.6 . . ?
C3 C2 H2C 110.6 . . ?
P1 C2 H2C 110.6 . . ?
H2B C2 H2C 108.8 . . ?
O1 C3 C4 59.75(11) . . ?
O1 C3 C2 113.46(14) . . ?
C4 C3 C2 114.72(16) . . ?
O1 C3 H3A 118.5 . . ?
C4 C3 H3A 118.5 . . ?
C2 C3 H3A 118.5 . . ?
O1 C4 C3 59.30(11) . . ?
O1 C4 C5 113.36(15) . . ?
C3 C4 C5 114.21(16) . . ?
O1 C4 H4A 118.7 . . ?
C3 C4 H4A 118.7 . . ?
C5 C4 H4A 118.7 . . ?
C4 C5 P1 106.00(13) . . ?
C4 C5 H5A 110.5 . . ?
P1 C5 H5A 110.5 . . ?
C4 C5 H5B 110.5 . . ?
P1 C5 H5B 110.5 . . ?
H5A C5 H5B 108.7 . . ?
N1 C6 C8 112.80(16) . . ?
N1 C6 C7 112.02(15) . . ?
C8 C6 C7 111.74(17) . . ?
N1 C6 H6A 106.6 . . ?
C8 C6 H6A 106.6 . . ?
C7 C6 H6A 106.6 . . ?
C6 C7 H7A 109.5 . . ?
C6 C7 H7B 109.5 . . ?
H7A C7 H7B 109.5 . . ?
C6 C7 H7C 109.5 . . ?
H7A C7 H7C 109.5 . . ?
H7B C7 H7C 109.5 . . ?
C6 C8 H8A 109.5 . . ?
C6 C8 H8B 109.5 . . ?
H8A C8 H8B 109.5 . . ?
C6 C8 H8C 109.5 . . ?
H8A C8 H8C 109.5 . . ?
H8B C8 H8C 109.5 . . ?
N1 C9 C11 112.41(15) . . ?
N1 C9 C10 112.35(15) . . ?
C11 C9 C10 111.77(15) . . ?
N1 C9 H9A 106.6 . . ?
C11 C9 H9A 106.6 . . ?
C10 C9 H9A 106.6 . . ?
C9 C10 H10A 109.5 . . ?
C9 C10 H10B 109.5 . . ?
H10A C10 H10B 109.5 . . ?
C9 C10 H10C 109.5 . . ?
H10A C10 H10C 109.5 . . ?
H10B C10 H10C 109.5 . . ?
C9 C11 H11A 109.5 . . ?
C9 C11 H11B 109.5 . . ?
H11A C11 H11B 109.5 . . ?
C9 C11 H11C 109.5 . . ?
H11A C11 H11C 109.5 . . ?
H11B C11 H11C 109.5 . . ?

loop_
_geom_bond_atom_site_label_1
_geom_bond_atom_site_label_2
_geom_bond_distance
_geom_bond_site_symmetry_2
_geom_bond_publ_flag
P1 O2 1.4785(12) . ?
P1 N1 1.6434(15) . ?
P1 C5 1.8268(19) . ?
P1 C2 1.8335(19) . ?
O1 C3 1.445(2) . ?
O1 C4 1.451(2) . ?
N1 C6 1.481(2) . ?
N1 C9 1.491(2) . ?
C2 C3 1.501(2) . ?
C2 H2B 0.9900 . ?
C2 H2C 0.9900 . ?
C3 C4 1.469(3) . ?
C3 H3A 1.0000 . ?
C4 C5 1.501(2) . ?
C4 H4A 1.0000 . ?
C5 H5A 0.9900 . ?
C5 H5B 0.9900 . ?
C6 C8 1.511(3) . ?
C6 C7 1.524(3) . ?
C6 H6A 1.0000 . ?
C7 H7A 0.9800 . ?
C7 H7B 0.9800 . ?
C7 H7C 0.9800 . ?
C8 H8A 0.9800 . ?
C8 H8B 0.9800 . ?
C8 H8C 0.9800 . ?
C9 C11 1.521(2) . ?
C9 C10 1.524(3) . ?
C9 H9A 1.0000 . ?
C10 H10A 0.9800 . ?
C10 H10B 0.9800 . ?
C10 H10C 0.9800 . ?
C11 H11A 0.9800 . ?
C11 H11B 0.9800 . ?
C11 H11C 0.9800 . ?

loop_
_geom_torsion_atom_site_label_1
_geom_torsion_atom_site_label_2
_geom_torsion_atom_site_label_3
_geom_torsion_atom_site_label_4
_geom_torsion
_geom_torsion_site_symmetry_1
_geom_torsion_site_symmetry_2
_geom_torsion_site_symmetry_3
_geom_torsion_site_symmetry_4
_geom_torsion_publ_flag
O2 P1 N1 C6 0.25(18) . . . . ?
C5 P1 N1 C6 128.62(15) . . . . ?
C2 P1 N1 C6 -127.77(15) . . . . ?
O2 P1 N1 C9 179.23(13) . . . . ?
C5 P1 N1 C9 -52.40(16) . . . . ?
C2 P1 N1 C9 51.21(16) . . . . ?
O2 P1 C2 C3 102.19(13) . . . . ?
N1 P1 C2 C3 -130.19(12) . . . . ?
C5 P1 C2 C3 -17.68(13) . . . . ?
C4 O1 C3 C2 105.94(17) . . . . ?
P1 C2 C3 O1 -53.18(17) . . . . ?
P1 C2 C3 C4 12.95(18) . . . . ?
C3 O1 C4 C5 -105.25(18) . . . . ?
C2 C3 C4 O1 -103.82(16) . . . . ?
O1 C3 C4 C5 103.81(17) . . . . ?
C2 C3 C4 C5 0.0(2) . . . . ?
O1 C4 C5 P1 52.44(17) . . . . ?
C3 C4 C5 P1 -13.01(19) . . . . ?
O2 P1 C5 C4 -101.37(13) . . . . ?
N1 P1 C5 C4 131.19(12) . . . . ?
C2 P1 C5 C4 17.76(13) . . . . ?
C9 N1 C6 C8 118.77(18) . . . . ?
P1 N1 C6 C8 -62.2(2) . . . . ?
C9 N1 C6 C7 -114.12(18) . . . . ?
P1 N1 C6 C7 64.9(2) . . . . ?
C6 N1 C9 C11 62.5(2) . . . . ?
P1 N1 C9 C11 -116.58(16) . . . . ?
C6 N1 C9 C10 -64.6(2) . . . . ?
P1 N1 C9 C10 116.32(15) . . . . ?
